data_7250656
loop_
_publ_author_name
'Feld, Emmett H.'
'Bosch, Eric'
'Unruh, Daniel K.'
'Krueger, Herman R.'
'Groeneman, Ryan H.'

_publ_section_title
;
 Hierarchy and cooperativity between \p-type halogen bonds and aromatic
 carboxylic acid dimers in co-crystal formation
;
_journal_issue 30
_journal_name_full CrystEngComm
_journal_page_first 5100
_journal_page_last 5103
_journal_paper_doi 10.1039/D5CE00551E
_journal_volume 27
_journal_year 2025
_chemical_formula_moiety 'C6 Cl4 I2, 2(C7 H6 O2)'
_chemical_formula_sum 'C20 H12 Cl4 I2 O4'
_chemical_formula_weight 711.90
_space_group_crystal_system triclinic
_space_group_IT_number 2
_space_group_name_Hall '-P 1'
_space_group_name_H-M_alt 'P -1'
_atom_sites_solution_hydrogens geom
_atom_sites_solution_primary dual
_audit_creation_date 2025-03-14
_audit_creation_method
;
Olex2 1.5
(compiled 2025.03.04 svn.red2d20d0 for OlexSys, GUI svn.r7188)
;
_audit_update_record
;
2025-05-19 deposited with the CCDC.	2025-07-04 downloaded from the CCDC.
;
_cell_angle_alpha 99.824(2)
_cell_angle_beta 94.165(2)
_cell_angle_gamma 99.031(2)
_cell_formula_units_Z 1
_cell_length_a 5.4271(3)
_cell_length_b 6.5120(4)
_cell_length_c 16.5542(10)
_cell_measurement_reflns_used 3667
_cell_measurement_temperature 290.00
_cell_measurement_theta_max 27.783
_cell_measurement_theta_min 2.509
_cell_volume 566.34(6)
_computing_cell_refinement 'SAINT V8.41 (Bruker AXS Inc, 2024)'
_computing_data_reduction 'SAINT V8.41 (Bruker AXS Inc, 2024)'
_computing_molecular_graphics 'Olex2 1.5 (Dolomanov et al., 2009)'
_computing_publication_material 'Olex2 1.5 (Dolomanov et al., 2009)'
_computing_structure_refinement 'XL  (Sheldrick, 2008)'
_computing_structure_solution 'SHELXT 2018/2 (Sheldrick, 2018)'
_diffrn_ambient_temperature 290.00
_diffrn_measured_fraction_theta_full 0.997
_diffrn_measured_fraction_theta_max 0.997
_diffrn_measurement_device_type 'Bruker D8 Venture DUO with Photon 3'
_diffrn_radiation_type MoK\a
_diffrn_radiation_wavelength 0.71073
_diffrn_reflns_av_R_equivalents 0.0476
_diffrn_reflns_av_unetI/netI 0.0246
_diffrn_reflns_Laue_measured_fraction_full 0.997
_diffrn_reflns_Laue_measured_fraction_max 0.997
_diffrn_reflns_limit_h_max 7
_diffrn_reflns_limit_h_min -7
_diffrn_reflns_limit_k_max 8
_diffrn_reflns_limit_k_min -8
_diffrn_reflns_limit_l_max 22
_diffrn_reflns_limit_l_min -22
_diffrn_reflns_number 25254
_diffrn_reflns_point_group_measured_fraction_full 0.997
_diffrn_reflns_point_group_measured_fraction_max 0.997
_diffrn_reflns_theta_full 25.242
_diffrn_reflns_theta_max 28.385
_diffrn_reflns_theta_min 2.510
_diffrn_source_current 1.4
_diffrn_source_power 0.07
_diffrn_source_voltage 50.0
_exptl_absorpt_coefficient_mu 3.274
_exptl_absorpt_correction_T_max 0.7457
_exptl_absorpt_correction_T_min 0.6247
_exptl_absorpt_correction_type numerical
_exptl_absorpt_process_details
;
SADABS-2016/2 (Bruker,2016/2) was used for absorption correction.
wR2(int) was 0.0921 before and 0.0510 after correction.
The Ratio of minimum to maximum transmission is 0.8377.
The \l/2 correction factor is Not present.
;
_exptl_crystal_colour 'clear colourless'
_exptl_crystal_colour_lustre clear
_exptl_crystal_colour_primary colourless
_exptl_crystal_density_diffrn 2.087
_exptl_crystal_description plate
_exptl_crystal_F_000 338
_exptl_crystal_size_max 0.233
_exptl_crystal_size_mid 0.186
_exptl_crystal_size_min 0.081
_refine_diff_density_max 0.455
_refine_diff_density_min -0.601
_refine_diff_density_rms 0.064
_refine_ls_extinction_method none
_refine_ls_goodness_of_fit_ref 1.074
_refine_ls_hydrogen_treatment constr
_refine_ls_matrix_type full
_refine_ls_number_parameters 138
_refine_ls_number_reflns 2832
_refine_ls_number_restraints 0
_refine_ls_restrained_S_all 1.074
_refine_ls_R_factor_all 0.0255
_refine_ls_R_factor_gt 0.0212
_refine_ls_shift/su_max 0.001
_refine_ls_shift/su_mean 0.000
_refine_ls_structure_factor_coef Fsqd
_refine_ls_weighting_details 'w=1/[\s^2^(Fo^2^)+(0.0142P)^2^+0.3036P] where P=(Fo^2^+2Fc^2^)/3'
_refine_ls_weighting_scheme calc
_refine_ls_wR_factor_gt 0.0462
_refine_ls_wR_factor_ref 0.0482
_reflns_Friedel_coverage 0.000
_reflns_number_gt 2550
_reflns_number_total 2832
_reflns_threshold_expression 'I > 2\s(I)'
_cod_data_source_file d5ce00551e2.cif
_cod_data_source_block C6I2Cl4_2benz
_cod_depositor_comments 'Adding full bibliography for 7250656--7250657.cif.'
_cod_database_code 7250656
_shelx_shelxl_version_number 2019/3
_shelx_space_group_comment
;
The symmetry employed for this shelxl refinement is uniquely defined
by the following loop, which should always be used as a source of
symmetry information in preference to the above space-group names.
They are only intended as comments.
;
_shelx_estimated_absorpt_t_max 0.777
_shelx_estimated_absorpt_t_min 0.516
_olex2_refinement_description
;
1. Fixed Uiso
 At 1.2 times of:
  All C(H) groups
 At 1.5 times of:
  All O(H) groups
2. Others
 Fixed Sof: H1(0.5) H2(0.5)
3.a Aromatic/amide H refined with riding coordinates:
 C5(H5), C6(H6), C7(H7), C8(H8), C9(H9)
3.b Idealised tetrahedral OH refined as rotating group:
 O1(H1), O2(H2)
;
_olex2_exptl_crystal_mounting_method 'MiTeGen 100 micron MicroLoop'
_olex2_submission_special_instructions 'No special instructions were received'

loop_
_space_group_symop_operation_xyz
'x, y, z'
'-x, -y, -z'

loop_
_atom_site_label
_atom_site_type_symbol
_atom_site_fract_x
_atom_site_fract_y
_atom_site_fract_z
_atom_site_U_iso_or_equiv
_atom_site_adp_type
_atom_site_occupancy
_atom_site_site_symmetry_order
_atom_site_calc_flag
_atom_site_refinement_flags_posn
_atom_site_refinement_flags_adp
_atom_site_refinement_flags_occupancy
_atom_site_disorder_assembly
_atom_site_disorder_group
I1 I 0.16998(3) 0.77539(2) 0.14338(2) 0.04837(7) Uani 1 1 d . . . . .
Cl1 Cl 0.50786(13) 0.40707(11) 0.17797(4) 0.05480(15) Uani 1 1 d . . . . .
Cl2 Cl 0.80199(12) 0.16707(9) 0.05312(4) 0.05192(15) Uani 1 1 d . . . . .
C1 C 0.3666(4) 0.6102(3) 0.05766(13) 0.0341(4) Uani 1 1 d . . . . .
C2 C 0.5009(4) 0.4590(3) 0.07946(13) 0.0355(4) Uani 1 1 d . . . . .
C3 C 0.6341(4) 0.3500(3) 0.02263(13) 0.0347(4) Uani 1 1 d . . . . .
O1 O -0.1827(4) 0.5827(3) 0.42707(13) 0.0615(5) Uani 1 1 d . . . . .
H1 H -0.163570 0.493605 0.455405 0.092 Uiso 0.5 1 calc R U P . .
O2 O 0.2089(4) 0.7137(3) 0.48265(13) 0.0630(5) Uani 1 1 d . . . . .
H2 H 0.181639 0.613553 0.506697 0.094 Uiso 0.5 1 calc R U P . .
C4 C 0.0267(4) 0.8887(4) 0.38616(14) 0.0431(5) Uani 1 1 d . . . . .
C5 C -0.1763(5) 0.8939(4) 0.33038(15) 0.0493(5) Uani 1 1 d . . . . .
H5 H -0.316959 0.788131 0.323088 0.059 Uiso 1 1 calc R U . . .
C6 C -0.1693(5) 1.0547(5) 0.28609(17) 0.0548(6) Uani 1 1 d . . . . .
H6 H -0.304436 1.056621 0.248499 0.066 Uiso 1 1 calc R U . . .
C7 C 0.0378(5) 1.2132(5) 0.29726(17) 0.0549(6) Uani 1 1 d . . . . .
H7 H 0.041105 1.322573 0.267635 0.066 Uiso 1 1 calc R U . . .
C8 C 0.2392(5) 1.2097(5) 0.35211(17) 0.0575(6) Uani 1 1 d . . . . .
H8 H 0.378485 1.316764 0.359423 0.069 Uiso 1 1 calc R U . . .
C9 C 0.2354(5) 1.0481(4) 0.39631(15) 0.0506(6) Uani 1 1 d . . . . .
H9 H 0.372730 1.045749 0.432960 0.061 Uiso 1 1 calc R U . . .
C10 C 0.0162(4) 0.7166(4) 0.43481(15) 0.0470(5) Uani 1 1 d . . . . .

loop_
_atom_site_aniso_label
_atom_site_aniso_U_11
_atom_site_aniso_U_22
_atom_site_aniso_U_33
_atom_site_aniso_U_23
_atom_site_aniso_U_13
_atom_site_aniso_U_12
I1 0.04399(9) 0.04941(10) 0.05030(10) -0.00364(6) 0.00964(6) 0.01556(6)
Cl1 0.0686(4) 0.0606(4) 0.0437(3) 0.0199(3) 0.0124(3) 0.0225(3)
Cl2 0.0564(3) 0.0469(3) 0.0594(4) 0.0139(3) 0.0019(3) 0.0271(3)
C1 0.0295(9) 0.0309(9) 0.0398(10) 0.0010(8) 0.0030(8) 0.0055(7)
C2 0.0343(10) 0.0343(10) 0.0377(10) 0.0067(8) 0.0029(8) 0.0051(8)
C3 0.0318(9) 0.0291(9) 0.0435(11) 0.0068(8) -0.0003(8) 0.0083(7)
O1 0.0531(11) 0.0560(11) 0.0712(13) 0.0133(9) -0.0084(9) 0.0013(9)
O2 0.0500(10) 0.0652(12) 0.0718(13) 0.0179(10) -0.0120(9) 0.0068(9)
C4 0.0406(11) 0.0483(12) 0.0388(11) -0.0023(9) 0.0053(9) 0.0129(9)
C5 0.0416(12) 0.0531(14) 0.0496(13) 0.0001(11) -0.0025(10) 0.0103(10)
C6 0.0473(14) 0.0656(16) 0.0521(15) 0.0076(12) -0.0013(11) 0.0177(12)
C7 0.0534(14) 0.0641(16) 0.0518(14) 0.0144(12) 0.0120(11) 0.0168(12)
C8 0.0465(13) 0.0657(17) 0.0584(16) 0.0123(13) 0.0089(11) 0.0014(12)
C9 0.0379(12) 0.0644(16) 0.0464(13) 0.0045(11) 0.0007(10) 0.0071(11)
C10 0.0438(12) 0.0482(13) 0.0459(13) -0.0015(10) 0.0004(10) 0.0116(10)

loop_
_atom_type_symbol
_atom_type_description
_atom_type_scat_dispersion_real
_atom_type_scat_dispersion_imag
_atom_type_scat_source
C C 0.0033 0.0016 'International Tables Vol C Tables 4.2.6.8 and 6.1.1.4'
H H 0.0000 0.0000 'International Tables Vol C Tables 4.2.6.8 and 6.1.1.4'
O O 0.0106 0.0060 'International Tables Vol C Tables 4.2.6.8 and 6.1.1.4'
Cl Cl 0.1484 0.1585 'International Tables Vol C Tables 4.2.6.8 and 6.1.1.4'
I I -0.4742 1.8119 'International Tables Vol C Tables 4.2.6.8 and 6.1.1.4'

loop_
_geom_angle_atom_site_label_1
_geom_angle_atom_site_label_2
_geom_angle_atom_site_label_3
_geom_angle
_geom_angle_site_symmetry_1
_geom_angle_site_symmetry_3
_geom_angle_publ_flag
C2 C1 I1 120.74(15) . . ?
C2 C1 C3 118.80(18) . 2_665 ?
C3 C1 I1 120.46(14) 2_665 . ?
C1 C2 Cl1 120.10(16) . . ?
C1 C2 C3 120.87(19) . . ?
C3 C2 Cl1 119.03(16) . . ?
C1 C3 Cl2 120.54(16) 2_665 . ?
C2 C3 Cl2 119.13(16) . . ?
C2 C3 C1 120.33(18) . 2_665 ?
C10 O1 H1 109.5 . . ?
C10 O2 H2 109.5 . . ?
C5 C4 C10 120.0(2) . . ?
C9 C4 C5 119.1(2) . . ?
C9 C4 C10 120.9(2) . . ?
C4 C5 H5 119.9 . . ?
C6 C5 C4 120.2(2) . . ?
C6 C5 H5 119.9 . . ?
C5 C6 H6 119.9 . . ?
C5 C6 C7 120.2(2) . . ?
C7 C6 H6 119.9 . . ?
C6 C7 H7 119.9 . . ?
C8 C7 C6 120.1(3) . . ?
C8 C7 H7 119.9 . . ?
C7 C8 H8 119.9 . . ?
C7 C8 C9 120.3(3) . . ?
C9 C8 H8 119.9 . . ?
C4 C9 H9 119.9 . . ?
C8 C9 C4 120.1(2) . . ?
C8 C9 H9 119.9 . . ?
O1 C10 O2 123.6(2) . . ?
O1 C10 C4 118.6(2) . . ?
O2 C10 C4 117.8(2) . . ?

loop_
_geom_bond_atom_site_label_1
_geom_bond_atom_site_label_2
_geom_bond_distance
_geom_bond_site_symmetry_2
_geom_bond_publ_flag
I1 C1 2.090(2) . ?
Cl1 C2 1.720(2) . ?
Cl2 C3 1.727(2) . ?
C1 C2 1.392(3) . ?
C1 C3 1.397(3) 2_665 ?
C2 C3 1.394(3) . ?
O1 H1 0.8200 . ?
O1 C10 1.260(3) . ?
O2 H2 0.8200 . ?
O2 C10 1.270(3) . ?
C4 C5 1.393(3) . ?
C4 C9 1.390(3) . ?
C4 C10 1.484(4) . ?
C5 H5 0.9300 . ?
C5 C6 1.374(4) . ?
C6 H6 0.9300 . ?
C6 C7 1.379(4) . ?
C7 H7 0.9300 . ?
C7 C8 1.375(4) . ?
C8 H8 0.9300 . ?
C8 C9 1.379(4) . ?
C9 H9 0.9300 . ?

loop_
_geom_hbond_atom_site_label_D
_geom_hbond_atom_site_label_H
_geom_hbond_atom_site_label_A
_geom_hbond_distance_DH
_geom_hbond_distance_HA
_geom_hbond_distance_DA
_geom_hbond_angle_DHA
_geom_hbond_site_symmetry_A
_geom_hbond_publ_flag
O1 H1 O2 0.82 1.83 2.629(3) 165.2 2_566 yes
O2 H2 O1 0.82 1.82 2.629(3) 168.0 2_566 yes

loop_
_geom_torsion_atom_site_label_1
_geom_torsion_atom_site_label_2
_geom_torsion_atom_site_label_3
_geom_torsion_atom_site_label_4
_geom_torsion
_geom_torsion_site_symmetry_1
_geom_torsion_site_symmetry_2
_geom_torsion_site_symmetry_3
_geom_torsion_site_symmetry_4
_geom_torsion_publ_flag
I1 C1 C2 Cl1 -0.3(2) . . . . ?
I1 C1 C2 C3 -179.42(15) . . . . ?
Cl1 C2 C3 Cl2 -0.2(2) . . . . ?
Cl1 C2 C3 C1 -179.57(15) . . . 2_665 ?
C1 C2 C3 Cl2 178.94(16) . . . . ?
C1 C2 C3 C1 -0.5(3) . . . 2_665 ?
C3 C1 C2 Cl1 179.55(15) 2_665 . . . ?
C3 C1 C2 C3 0.5(3) 2_665 . . . ?
C4 C5 C6 C7 -0.7(4) . . . . ?
C5 C4 C9 C8 0.6(4) . . . . ?
C5 C4 C10 O1 -3.1(3) . . . . ?
C5 C4 C10 O2 177.4(2) . . . . ?
C5 C6 C7 C8 0.7(4) . . . . ?
C6 C7 C8 C9 -0.1(4) . . . . ?
C7 C8 C9 C4 -0.6(4) . . . . ?
C9 C4 C5 C6 0.0(4) . . . . ?
C9 C4 C10 O1 175.8(2) . . . . ?
C9 C4 C10 O2 -3.6(3) . . . . ?
C10 C4 C5 C6 179.0(2) . . . . ?
C10 C4 C9 C8 -178.3(2) . . . . ?
